data_7040538
loop_
_publ_author_name
'Fleming, James T.'
'Wills, Corinne'
'Waddell, Paul G.'
'Harrington, Ross W.'
'Higham, Lee J.'

_publ_section_title
;
 A comparison of MOP-phosphonite ligands and their applications in Rh(i)-
 and Pd(ii)-catalysed asymmetric transformations.
;
_journal_issue 39
_journal_name_full 'Dalton transactions (Cambridge, England : 2003)'
_journal_page_first 15660
_journal_page_last 15670
_journal_paper_doi 10.1039/c6dt02390h
_journal_volume 45
_journal_year 2016
_chemical_absolute_configuration rmad
_chemical_formula_moiety 'C40 H33 Cl O2 P Rh'
_chemical_formula_sum 'C40 H33 Cl O2 P Rh'
_chemical_formula_weight 714.99
_space_group_crystal_system hexagonal
_space_group_IT_number 170
_space_group_name_Hall 'P 65'
_space_group_name_H-M_alt 'P 65'
_symmetry_space_group_name_Hall 'P 65'
_symmetry_space_group_name_H-M 'P 65'
_atom_sites_solution_hydrogens geom
_atom_sites_solution_primary direct
_audit_creation_date 2015-01-21
_audit_creation_method
;
Olex2 1.2
(compiled 2015.01.19 svn.r3143 for OlexSys, GUI svn.r4992)
;
_audit_update_record
;
2016-06-02 deposited with the CCDC.
2016-08-26 downloaded from the CCDC.
;
_cell_angle_alpha 90
_cell_angle_beta 90
_cell_angle_gamma 120
_cell_formula_units_Z 6
_cell_length_a 10.4774(2)
_cell_length_b 10.4774(2)
_cell_length_c 49.1495(16)
_cell_measurement_reflns_used 9881
_cell_measurement_temperature 150.0(2)
_cell_measurement_theta_max 28.1470
_cell_measurement_theta_min 2.7849
_cell_volume 4672.6(2)
_computing_cell_refinement
;
CrysAlisPro, Agilent Technologies,
Version 1.171.35.21 (release 20-01-2012 CrysAlis171 .NET)
(compiled Jan 23 2012,18:06:46)
;
_computing_data_collection
;
CrysAlisPro, Agilent Technologies,
Version 1.171.35.21 (release 20-01-2012 CrysAlis171 .NET)
(compiled Jan 23 2012,18:06:46)
;
_computing_data_reduction
;
CrysAlisPro, Agilent Technologies,
Version 1.171.35.21 (release 20-01-2012 CrysAlis171 .NET)
(compiled Jan 23 2012,18:06:46)
;
_computing_molecular_graphics 'Olex2 (Dolomanov et al., 2009)'
_computing_publication_material 'Olex2 (Dolomanov et al., 2009)'
_computing_structure_refinement 'XL (Sheldrick, 2008)'
_computing_structure_solution 'ShelXS (Sheldrick, 2008)'
_diffrn_ambient_temperature 150.0(2)
_diffrn_detector_area_resol_mean 10.3968
_diffrn_measured_fraction_theta_full 0.998
_diffrn_measured_fraction_theta_max 0.945
_diffrn_measurement_details
;
  1 omega  -90.00   18.00   0.7500   10.0000
omega____ theta____ kappa____ phi______ frames
    -      -10.5696  -38.0000   90.0000 144

  2 omega -102.00  -54.00   0.7500   10.0000
omega____ theta____ kappa____ phi______ frames
    -      -10.5696  179.0000   30.0000 64

  3 omega  -34.00   -7.00   0.7500   10.0000
omega____ theta____ kappa____ phi______ frames
    -       12.2102  110.0000  157.0000 36

  4 omega   -1.00   26.00   0.7500   10.0000
omega____ theta____ kappa____ phi______ frames
    -       12.2102  -99.0000  -60.0000 36

  5 omega    7.00   82.00   0.7500   10.0000
omega____ theta____ kappa____ phi______ frames
    -       12.2102   57.0000  -30.0000 100

  6 omega   58.00   83.50   0.7500   10.0000
omega____ theta____ kappa____ phi______ frames
    -       12.2102  179.0000   60.0000 34
;
_diffrn_measurement_device_type 'Xcalibur, Atlas, Gemini ultra'
_diffrn_measurement_method '\w scans'
_diffrn_orient_matrix_UB_11 -0.0265880000
_diffrn_orient_matrix_UB_12 0.0004194000
_diffrn_orient_matrix_UB_13 -0.0132458000
_diffrn_orient_matrix_UB_21 -0.0161472000
_diffrn_orient_matrix_UB_22 0.0553102000
_diffrn_orient_matrix_UB_23 0.0041099000
_diffrn_orient_matrix_UB_31 0.0717253000
_diffrn_orient_matrix_UB_32 0.0552072000
_diffrn_orient_matrix_UB_33 -0.0039849000
_diffrn_radiation_monochromator graphite
_diffrn_radiation_type MoK\a
_diffrn_radiation_wavelength 0.71073
_diffrn_reflns_av_R_equivalents 0.0613
_diffrn_reflns_av_unetI/netI 0.0456
_diffrn_reflns_Laue_measured_fraction_full 0.998
_diffrn_reflns_Laue_measured_fraction_max 0.945
_diffrn_reflns_limit_h_max 13
_diffrn_reflns_limit_h_min -13
_diffrn_reflns_limit_k_max 12
_diffrn_reflns_limit_k_min -13
_diffrn_reflns_limit_l_max 59
_diffrn_reflns_limit_l_min -64
_diffrn_reflns_number 31490
_diffrn_reflns_point_group_measured_fraction_full 0.990
_diffrn_reflns_point_group_measured_fraction_max 0.889
_diffrn_reflns_theta_full 26.000
_diffrn_reflns_theta_max 28.209
_diffrn_reflns_theta_min 2.791
_diffrn_source 'Enhance (Mo) X-ray Source'
_diffrn_standards_number 0
_exptl_absorpt_coefficient_mu 0.722
_exptl_absorpt_correction_T_max 1.00000
_exptl_absorpt_correction_T_min 0.76010
_exptl_absorpt_correction_type multi-scan
_exptl_absorpt_process_details
;
CrysAlisPro, Agilent Technologies,
Version 1.171.35.21 (release 20-01-2012 CrysAlis171 .NET)
(compiled Jan 23 2012,18:06:46)
Empirical absorption correction using spherical harmonics,
 implemented in SCALE3 ABSPACK scaling algorithm.
;
_exptl_crystal_colour orange
_exptl_crystal_colour_primary orange
_exptl_crystal_density_diffrn 1.525
_exptl_crystal_description block
_exptl_crystal_F_000 2196
_exptl_crystal_size_max 0.3
_exptl_crystal_size_mid 0.3
_exptl_crystal_size_min 0.2
_refine_diff_density_max 0.661
_refine_diff_density_min -1.672
_refine_diff_density_rms 0.120
_refine_ls_abs_structure_details
;
 Flack x determined using 2919 quotients [(I+)-(I-)]/[(I+)+(I-)]
 (Parsons, Flack and Wagner, Acta Cryst. B69 (2013) 249-259).
;
_refine_ls_abs_structure_Flack 0.065(15)
_refine_ls_extinction_method none
_refine_ls_goodness_of_fit_ref 1.220
_refine_ls_hydrogen_treatment constr
_refine_ls_matrix_type full
_refine_ls_number_parameters 406
_refine_ls_number_reflns 6807
_refine_ls_number_restraints 1
_refine_ls_restrained_S_all 1.220
_refine_ls_R_factor_all 0.0591
_refine_ls_R_factor_gt 0.0574
_refine_ls_shift/su_max 0.001
_refine_ls_shift/su_mean 0.000
_refine_ls_structure_factor_coef Fsqd
_refine_ls_weighting_details 'w=1/[\s^2^(Fo^2^)+18.9687P] where P=(Fo^2^+2Fc^2^)/3'
_refine_ls_weighting_scheme calc
_refine_ls_wR_factor_gt 0.1080
_refine_ls_wR_factor_ref 0.1090
_reflns_Friedel_coverage 0.860
_reflns_Friedel_fraction_full 0.982
_reflns_Friedel_fraction_max 0.831
_reflns_number_gt 6646
_reflns_number_total 6807
_reflns_threshold_expression 'I > 2\s(I)'
_cod_data_source_file c6dt02390h2.cif
_cod_data_source_block ljh130003
_cod_depositor_comments
;Adding full bibliography for 7040537--7040545.cif.

 Adding full bibliography for 7040537--7040545.cif.
;
_cod_database_code 7040538
_shelxl_version_number 2014/6
_shelx_space_group_comment
;
The symmetry employed for this shelxl refinement is uniquely defined
by the following loop, which should always be used as a source of
symmetry information in preference to the above space-group names.
They are only intended as comments.
;
_shelx_estimated_absorpt_t_max 0.869
_shelx_estimated_absorpt_t_min 0.813
_reflns_odcompleteness_completeness 99.65
_reflns_odcompleteness_iscentric 1
_reflns_odcompleteness_theta 24.97
_olex2_refinement_description
;
1. Fixed Uiso
 At 1.2 times of:
  All C(H) groups, All C(H,H) groups
2.a Ternary CH refined with riding coordinates:
 C17(H17), C18(H18), C21(H21), C22(H22)
2.b Secondary CH2 refined with riding coordinates:
 C19(H19A,H19B), C20(H20A,H20B), C23(H23A,H23B), C24(H24A,H24B)
2.c Aromatic/amide H refined with riding coordinates:
 C2'(H2'), C3(H3), C3'(H3'), C4(H4), C4'(H4'), C5(H5), C5'(H5'), C6(H6),
 C6'(H6'), C7(H7), C7'(H7'), C8(H8), C8'(H8'), C13(H13), C13'(H13'), C14(H14),
 C14'(H14'), C15(H15), C15'(H15'), C16(H16), C16'(H16')
;
_olex2_submission_special_instructions 'No special instructions were received'

loop_
_space_group_symop_operation_xyz
'x, y, z'
'x-y, x, z+5/6'
'-y, x-y, z+2/3'
'-x, -y, z+1/2'
'-x+y, -x, z+1/3'
'y, -x+y, z+1/6'

loop_
_atom_site_label
_atom_site_type_symbol
_atom_site_fract_x
_atom_site_fract_y
_atom_site_fract_z
_atom_site_U_iso_or_equiv
_atom_site_adp_type
_atom_site_occupancy
_atom_site_site_symmetry_order
_atom_site_calc_flag
_atom_site_refinement_flags_posn
Rh1 Rh 0.60777(7) 0.32493(7) 0.12319(2) 0.01860(14) Uani 1 1 d .
Cl1 Cl 0.6333(2) 0.4192(3) 0.07859(4) 0.0253(4) Uani 1 1 d .
P1 P 0.8094(2) 0.5353(2) 0.13284(4) 0.0151(4) Uani 1 1 d .
O1 O 0.7881(6) 0.6777(6) 0.13034(10) 0.0164(11) Uani 1 1 d .
O2 O 0.8617(6) 0.5493(6) 0.16424(10) 0.0178(11) Uani 1 1 d .
C1 C 1.0324(8) 0.5113(8) 0.10775(15) 0.0145(15) Uani 1 1 d .
C1' C 0.9649(8) 0.3564(8) 0.11762(16) 0.0182(16) Uani 1 1 d .
C2 C 0.9747(8) 0.6028(9) 0.11239(15) 0.0165(15) Uani 1 1 d .
C2' C 0.9908(10) 0.3285(10) 0.14419(17) 0.0231(18) Uani 1 1 d .
H2' H 1.0371 0.4076 0.1568 0.028 Uiso 1 1 calc R
C3 C 1.0437(9) 0.7466(9) 0.10082(16) 0.0185(16) Uani 1 1 d .
H3 H 1.0048 0.8097 0.1043 0.022 Uiso 1 1 calc R
C3' C 0.9493(11) 0.1852(10) 0.1525(2) 0.033(2) Uani 1 1 d .
H3' H 0.9680 0.1681 0.1707 0.040 Uiso 1 1 calc R
C4 C 1.1644(9) 0.7937(9) 0.08492(16) 0.0204(17) Uani 1 1 d .
H4 H 1.2073 0.8890 0.0770 0.024 Uiso 1 1 calc R
C4' C 0.8828(11) 0.0705(10) 0.1349(2) 0.033(2) Uani 1 1 d .
H4' H 0.8554 -0.0262 0.1409 0.039 Uiso 1 1 calc R
C5 C 1.3573(9) 0.7553(9) 0.06371(17) 0.0244(18) Uani 1 1 d .
H5 H 1.4022 0.8508 0.0558 0.029 Uiso 1 1 calc R
C5' C 0.7873(11) -0.0220(10) 0.0886(2) 0.034(2) Uani 1 1 d .
H5' H 0.7612 -0.1193 0.0939 0.041 Uiso 1 1 calc R
C6 C 1.4179(9) 0.6664(11) 0.05945(18) 0.028(2) Uani 1 1 d .
H6 H 1.5040 0.7006 0.0486 0.033 Uiso 1 1 calc R
C6' C 0.7601(11) 0.0036(11) 0.0628(2) 0.036(2) Uani 1 1 d .
H6' H 0.7147 -0.0760 0.0503 0.044 Uiso 1 1 calc R
C7 C 1.3529(10) 0.5270(10) 0.07103(18) 0.0266(19) Uani 1 1 d .
H7 H 1.3946 0.4660 0.0678 0.032 Uiso 1 1 calc R
C7' C 0.7979(10) 0.1454(11) 0.05441(19) 0.031(2) Uani 1 1 d .
H7' H 0.7789 0.1619 0.0362 0.037 Uiso 1 1 calc R
C8 C 1.2300(9) 0.4756(9) 0.08703(17) 0.0214(17) Uani 1 1 d .
H8 H 1.1893 0.3809 0.0952 0.026 Uiso 1 1 calc R
C8' C 0.8621(9) 0.2603(10) 0.07217(17) 0.0240(18) Uani 1 1 d .
H8' H 0.8858 0.3562 0.0664 0.029 Uiso 1 1 calc R
C9 C 1.1629(8) 0.5619(9) 0.09158(15) 0.0163(15) Uani 1 1 d .
C9' C 0.8937(9) 0.2383(9) 0.09913(17) 0.0194(17) Uani 1 1 d .
C10 C 1.2283(8) 0.7053(9) 0.07982(15) 0.0184(16) Uani 1 1 d .
C10' C 0.8539(9) 0.0939(9) 0.10774(19) 0.0246(19) Uani 1 1 d .
C11 C 0.7176(9) 0.7187(8) 0.17422(15) 0.0176(16) Uani 1 1 d .
C11' C 0.8678(9) 0.7630(8) 0.18398(15) 0.0175(16) Uani 1 1 d .
C12 C 0.6806(9) 0.6758(8) 0.14718(15) 0.0153(15) Uani 1 1 d .
C12' C 0.9374(9) 0.6821(8) 0.17843(16) 0.0181(16) Uani 1 1 d .
C13 C 0.5435(9) 0.6380(9) 0.13668(18) 0.0229(18) Uani 1 1 d .
H13 H 0.5211 0.6098 0.1181 0.028 Uiso 1 1 calc R
C13' C 1.0779(9) 0.7255(9) 0.18794(17) 0.0228(18) Uani 1 1 d .
H13' H 1.1244 0.6704 0.1834 0.027 Uiso 1 1 calc R
C14 C 0.4398(10) 0.6418(10) 0.15338(18) 0.0252(18) Uani 1 1 d .
H14 H 0.3453 0.6157 0.1464 0.030 Uiso 1 1 calc R
C14' C 1.1497(9) 0.8500(10) 0.20414(17) 0.027(2) Uani 1 1 d .
H14' H 1.2456 0.8796 0.2109 0.032 Uiso 1 1 calc R
C15 C 0.4725(10) 0.6829(9) 0.17995(17) 0.0240(18) Uani 1 1 d .
H15 H 0.4002 0.6846 0.1913 0.029 Uiso 1 1 calc R
C15' C 1.0834(10) 0.9314(9) 0.21058(17) 0.027(2) Uani 1 1 d .
H15' H 1.1326 1.0159 0.2219 0.033 Uiso 1 1 calc R
C16 C 0.6117(10) 0.7226(9) 0.19069(16) 0.0231(17) Uani 1 1 d .
H16 H 0.6335 0.7522 0.2092 0.028 Uiso 1 1 calc R
C16' C 0.9441(10) 0.8888(9) 0.20040(15) 0.0217(17) Uani 1 1 d .
H16' H 0.8994 0.9460 0.2046 0.026 Uiso 1 1 calc R
C17 C 0.5308(10) 0.2935(10) 0.16396(16) 0.0260(19) Uani 1 1 d .
H17 H 0.5879 0.3817 0.1758 0.031 Uiso 1 1 calc R
C18 C 0.6036(10) 0.2114(10) 0.15908(16) 0.0259(19) Uani 1 1 d .
H18 H 0.7014 0.2525 0.1683 0.031 Uiso 1 1 calc R
C19 C 0.5215(11) 0.0443(10) 0.1561(2) 0.035(2) Uani 1 1 d .
H19A H 0.5844 0.0063 0.1633 0.042 Uiso 1 1 calc R
H19B H 0.4312 0.0024 0.1674 0.042 Uiso 1 1 calc R
C20 C 0.4786(10) -0.0089(10) 0.1272(2) 0.031(2) Uani 1 1 d .
H20A H 0.5572 -0.0225 0.1189 0.038 Uiso 1 1 calc R
H20B H 0.3871 -0.1061 0.1275 0.038 Uiso 1 1 calc R
C21 C 0.4543(10) 0.0939(9) 0.10976(18) 0.0260(19) Uani 1 1 d .
H21 H 0.4593 0.0781 0.0898 0.031 Uiso 1 1 calc R
C22 C 0.3686(9) 0.1532(9) 0.11606(18) 0.028(2) Uani 1 1 d .
H22 H 0.3214 0.1727 0.1001 0.033 Uiso 1 1 calc R
C23 C 0.2827(10) 0.1200(11) 0.14273(19) 0.030(2) Uani 1 1 d .
H23A H 0.1880 0.1168 0.1393 0.036 Uiso 1 1 calc R
H23B H 0.2603 0.0219 0.1494 0.036 Uiso 1 1 calc R
C24 C 0.3687(11) 0.2354(11) 0.1644(2) 0.037(2) Uani 1 1 d .
H24A H 0.3506 0.3188 0.1621 0.044 Uiso 1 1 calc R
H24B H 0.3303 0.1916 0.1825 0.044 Uiso 1 1 calc R

loop_
_atom_site_aniso_label
_atom_site_aniso_U_11
_atom_site_aniso_U_22
_atom_site_aniso_U_33
_atom_site_aniso_U_23
_atom_site_aniso_U_13
_atom_site_aniso_U_12
Rh1 0.0186(3) 0.0173(3) 0.0150(2) -0.0010(2) 0.0011(3) 0.0053(3)
Cl1 0.0251(11) 0.0334(11) 0.0158(9) 0.0019(8) 0.0000(8) 0.0134(9)
P1 0.0166(9) 0.0141(9) 0.0106(8) -0.0022(7) -0.0021(7) 0.0047(8)
O1 0.017(3) 0.016(3) 0.015(3) -0.002(2) -0.001(2) 0.007(2)
O2 0.025(3) 0.017(3) 0.012(3) 0.000(2) -0.003(2) 0.011(2)
C1 0.013(4) 0.014(4) 0.012(3) 0.000(3) 0.000(3) 0.003(3)
C1' 0.020(4) 0.016(4) 0.022(4) 0.003(3) 0.009(3) 0.011(3)
C2 0.015(4) 0.021(4) 0.013(3) 0.002(3) -0.001(3) 0.007(3)
C2' 0.026(4) 0.026(4) 0.017(4) 0.004(3) 0.000(3) 0.012(4)
C3 0.017(4) 0.016(4) 0.021(4) 0.005(3) 0.001(3) 0.007(3)
C3' 0.047(6) 0.030(5) 0.028(5) 0.014(4) 0.007(4) 0.023(5)
C4 0.020(4) 0.017(4) 0.018(4) 0.002(3) -0.008(3) 0.005(3)
C4' 0.042(6) 0.019(4) 0.040(5) 0.018(4) 0.015(4) 0.018(4)
C5 0.017(4) 0.021(4) 0.027(4) 0.000(3) 0.000(3) 0.004(3)
C5' 0.036(5) 0.012(4) 0.044(6) -0.002(4) 0.017(5) 0.005(4)
C6 0.017(4) 0.041(5) 0.022(4) -0.008(4) -0.002(3) 0.012(4)
C6' 0.032(5) 0.029(5) 0.035(5) -0.014(4) 0.010(4) 0.005(4)
C7 0.026(4) 0.024(4) 0.031(5) -0.014(4) -0.009(4) 0.013(4)
C7' 0.028(5) 0.033(5) 0.027(5) -0.011(4) 0.000(4) 0.011(4)
C8 0.015(4) 0.019(4) 0.026(4) -0.003(3) -0.004(3) 0.006(3)
C8' 0.025(4) 0.022(4) 0.025(4) -0.005(3) -0.001(3) 0.011(4)
C9 0.015(4) 0.020(4) 0.011(3) -0.001(3) -0.001(3) 0.006(3)
C9' 0.012(4) 0.018(4) 0.025(4) -0.001(3) 0.006(3) 0.005(3)
C10 0.017(4) 0.020(4) 0.012(3) -0.003(3) -0.003(3) 0.004(3)
C10' 0.021(4) 0.012(4) 0.036(5) 0.007(4) 0.016(4) 0.005(3)
C11 0.025(4) 0.014(4) 0.013(3) -0.003(3) -0.003(3) 0.010(3)
C11' 0.021(4) 0.015(4) 0.013(4) 0.000(3) -0.004(3) 0.006(3)
C12 0.021(4) 0.013(4) 0.011(3) 0.003(3) 0.004(3) 0.008(3)
C12' 0.019(4) 0.013(4) 0.015(3) 0.001(3) 0.001(3) 0.002(3)
C13 0.028(4) 0.019(4) 0.026(4) 0.001(3) -0.004(4) 0.015(4)
C13' 0.015(4) 0.024(4) 0.024(4) 0.007(3) 0.004(3) 0.005(3)
C14 0.025(4) 0.026(5) 0.028(4) -0.006(4) -0.006(4) 0.015(4)
C14' 0.019(4) 0.028(5) 0.019(4) 0.005(3) -0.007(3) 0.001(4)
C15 0.025(4) 0.023(4) 0.021(4) 0.002(3) 0.006(4) 0.011(4)
C15' 0.024(4) 0.016(4) 0.020(4) 0.002(3) -0.007(3) -0.007(4)
C16 0.031(5) 0.024(4) 0.018(4) -0.007(3) -0.003(3) 0.016(4)
C16' 0.032(5) 0.014(4) 0.015(4) 0.001(3) 0.000(3) 0.009(4)
C17 0.034(5) 0.029(5) 0.009(4) -0.004(3) 0.005(3) 0.012(4)
C18 0.031(5) 0.024(4) 0.012(4) 0.010(3) 0.005(3) 0.006(4)
C19 0.034(5) 0.022(5) 0.041(6) 0.006(4) -0.001(4) 0.008(4)
C20 0.030(5) 0.022(4) 0.036(6) -0.009(4) -0.010(4) 0.008(4)
C21 0.024(4) 0.020(4) 0.025(4) -0.014(4) -0.009(4) 0.004(4)
C22 0.016(4) 0.022(4) 0.026(4) 0.001(4) -0.003(3) -0.005(3)
C23 0.020(4) 0.030(5) 0.035(5) 0.003(4) 0.001(4) 0.008(4)
C24 0.037(6) 0.032(5) 0.041(6) 0.007(4) 0.018(4) 0.016(5)

loop_
_atom_type_symbol
_atom_type_description
_atom_type_scat_dispersion_real
_atom_type_scat_dispersion_imag
_atom_type_scat_source
C C 0.0033 0.0016 'International Tables Vol C Tables 4.2.6.8 and 6.1.1.4'
H H 0.0000 0.0000 'International Tables Vol C Tables 4.2.6.8 and 6.1.1.4'
O O 0.0106 0.0060 'International Tables Vol C Tables 4.2.6.8 and 6.1.1.4'
P P 0.1023 0.0942 'International Tables Vol C Tables 4.2.6.8 and 6.1.1.4'
Rh Rh -1.1178 0.9187 'International Tables Vol C Tables 4.2.6.8 and 6.1.1.4'
Cl Cl 0.1484 0.1585 'International Tables Vol C Tables 4.2.6.8 and 6.1.1.4'

loop_
_geom_angle_atom_site_label_1
_geom_angle_atom_site_label_2
_geom_angle_atom_site_label_3
_geom_angle
P1 Rh1 Cl1 86.00(8)
P1 Rh1 C21 162.7(2)
P1 Rh1 C22 162.0(3)
C17 Rh1 Cl1 153.5(3)
C17 Rh1 P1 93.0(3)
C17 Rh1 C21 95.7(3)
C17 Rh1 C22 80.8(3)
C18 Rh1 Cl1 167.0(3)
C18 Rh1 P1 97.0(3)
C18 Rh1 C17 39.3(4)
C18 Rh1 C21 80.6(3)
C18 Rh1 C22 88.8(3)
C21 Rh1 Cl1 92.8(2)
C21 Rh1 C22 35.1(3)
C22 Rh1 Cl1 92.2(2)
O1 P1 Rh1 113.5(2)
O1 P1 C2 98.2(3)
O2 P1 Rh1 114.0(2)
O2 P1 O1 100.6(3)
O2 P1 C2 106.2(3)
C2 P1 Rh1 121.4(3)
C12 O1 P1 115.2(5)
C12' O2 P1 124.4(5)
C2 C1 C1' 124.5(7)
C2 C1 C9 120.0(7)
C9 C1 C1' 115.4(7)
C2' C1' C1 119.8(7)
C2' C1' C9' 119.5(7)
C9' C1' C1 120.0(7)
C1 C2 P1 118.9(6)
C1 C2 C3 120.0(7)
C3 C2 P1 121.0(6)
C1' C2' H2' 119.7
C1' C2' C3' 120.7(8)
C3' C2' H2' 119.7
C2 C3 H3 119.8
C4 C3 C2 120.3(8)
C4 C3 H3 119.8
C2' C3' H3' 119.6
C4' C3' C2' 120.8(9)
C4' C3' H3' 119.6
C3 C4 H4 119.1
C3 C4 C10 121.8(8)
C10 C4 H4 119.1
C3' C4' H4' 119.8
C3' C4' C10' 120.4(8)
C10' C4' H4' 119.8
C6 C5 H5 119.7
C6 C5 C10 120.6(8)
C10 C5 H5 119.7
C6' C5' H5' 119.5
C6' C5' C10' 121.0(9)
C10' C5' H5' 119.5
C5 C6 H6 120.0
C5 C6 C7 119.9(8)
C7 C6 H6 120.0
C5' C6' H6' 119.6
C5' C6' C7' 120.7(9)
C7' C6' H6' 119.6
C6 C7 H7 119.3
C8 C7 C6 121.3(8)
C8 C7 H7 119.3
C6' C7' H7' 119.9
C8' C7' C6' 120.3(9)
C8' C7' H7' 119.9
C7 C8 H8 119.7
C7 C8 C9 120.7(8)
C9 C8 H8 119.7
C7' C8' H8' 119.7
C7' C8' C9' 120.6(9)
C9' C8' H8' 119.7
C8 C9 C1 122.6(7)
C8 C9 C10 118.6(7)
C10 C9 C1 118.8(7)
C1' C9' C8' 121.7(8)
C1' C9' C10' 119.2(8)
C8' C9' C10' 119.1(8)
C4 C10 C5 122.2(8)
C4 C10 C9 118.9(7)
C5 C10 C9 118.8(8)
C5' C10' C4' 122.3(8)
C5' C10' C9' 118.2(9)
C9' C10' C4' 119.5(8)
C12 C11 C11' 119.4(7)
C16 C11 C11' 122.7(7)
C16 C11 C12 117.8(7)
C12' C11' C11 122.9(7)
C12' C11' C16' 117.2(7)
C16' C11' C11 119.8(7)
O1 C12 C11 118.0(7)
C13 C12 O1 120.0(7)
C13 C12 C11 122.0(7)
C11' C12' O2 119.6(7)
C13' C12' O2 118.4(7)
C13' C12' C11' 121.8(7)
C12 C13 H13 120.3
C14 C13 C12 119.3(8)
C14 C13 H13 120.3
C12' C13' H13' 120.3
C14' C13' C12' 119.4(8)
C14' C13' H13' 120.3
C13 C14 H14 119.9
C15 C14 C13 120.1(8)
C15 C14 H14 119.9
C13' C14' H14' 119.7
C15' C14' C13' 120.6(8)
C15' C14' H14' 119.7
C14 C15 H15 119.5
C14 C15 C16 120.9(8)
C16 C15 H15 119.5
C14' C15' H15' 120.3
C14' C15' C16' 119.5(8)
C16' C15' H15' 120.3
C11 C16 C15 119.9(7)
C11 C16 H16 120.1
C15 C16 H16 120.1
C11' C16' H16' 119.3
C15' C16' C11' 121.5(8)
C15' C16' H16' 119.3
Rh1 C17 H17 113.7
C18 C17 Rh1 70.0(4)
C18 C17 H17 113.7
C18 C17 C24 126.8(8)
C24 C17 Rh1 110.2(6)
C24 C17 H17 113.7
Rh1 C18 H18 114.0
C17 C18 Rh1 70.6(5)
C17 C18 H18 114.0
C17 C18 C19 123.0(8)
C19 C18 Rh1 114.0(6)
C19 C18 H18 114.0
C18 C19 H19A 108.7
C18 C19 H19B 108.7
H19A C19 H19B 107.6
C20 C19 C18 114.1(8)
C20 C19 H19A 108.7
C20 C19 H19B 108.7
C19 C20 H20A 108.9
C19 C20 H20B 108.9
H20A C20 H20B 107.7
C21 C20 C19 113.6(8)
C21 C20 H20A 108.9
C21 C20 H20B 108.9
Rh1 C21 H21 113.6
C20 C21 Rh1 108.8(5)
C20 C21 H21 113.6
C22 C21 Rh1 73.7(5)
C22 C21 C20 126.1(9)
C22 C21 H21 113.6
Rh1 C22 H22 115.0
C21 C22 Rh1 71.2(5)
C21 C22 H22 115.0
C21 C22 C23 122.7(9)
C23 C22 Rh1 109.9(5)
C23 C22 H22 115.0
C22 C23 H23A 109.2
C22 C23 H23B 109.2
H23A C23 H23B 107.9
C24 C23 C22 111.9(7)
C24 C23 H23A 109.2
C24 C23 H23B 109.2
C17 C24 C23 114.5(8)
C17 C24 H24A 108.6
C17 C24 H24B 108.6
C23 C24 H24A 108.6
C23 C24 H24B 108.6
H24A C24 H24B 107.6

loop_
_geom_bond_atom_site_label_1
_geom_bond_atom_site_label_2
_geom_bond_distance
Rh1 Cl1 2.364(2)
Rh1 P1 2.211(2)
Rh1 C17 2.123(8)
Rh1 C18 2.116(8)
Rh1 C21 2.233(8)
Rh1 C22 2.265(8)
P1 O1 1.621(6)
P1 O2 1.619(5)
P1 C2 1.812(8)
O1 C12 1.390(9)
O2 C12' 1.396(9)
C1 C1' 1.490(10)
C1 C2 1.385(11)
C1 C9 1.435(10)
C1' C2' 1.394(11)
C1' C9' 1.411(11)
C2 C3 1.423(11)
C2' H2' 0.9500
C2' C3' 1.399(12)
C3 H3 0.9500
C3 C4 1.353(12)
C3' H3' 0.9500
C3' C4' 1.356(14)
C4 H4 0.9500
C4 C10 1.410(12)
C4' H4' 0.9500
C4' C10' 1.418(13)
C5 H5 0.9500
C5 C6 1.381(13)
C5 C10 1.421(11)
C5' H5' 0.9500
C5' C6' 1.356(15)
C5' C10' 1.414(13)
C6 H6 0.9500
C6 C7 1.388(13)
C6' H6' 0.9500
C6' C7' 1.395(14)
C7 H7 0.9500
C7 C8 1.369(12)
C7' H7' 0.9500
C7' C8' 1.362(12)
C8 H8 0.9500
C8 C9 1.414(11)
C8' H8' 0.9500
C8' C9' 1.413(12)
C9 C10 1.425(11)
C9' C10' 1.418(11)
C11 C11' 1.480(11)
C11 C12 1.394(10)
C11 C16 1.391(11)
C11' C12' 1.393(11)
C11' C16' 1.405(11)
C12 C13 1.385(11)
C12' C13' 1.387(11)
C13 H13 0.9500
C13 C14 1.378(12)
C13' H13' 0.9500
C13' C14' 1.386(12)
C14 H14 0.9500
C14 C15 1.364(12)
C14' H14' 0.9500
C14' C15' 1.380(14)
C15 H15 0.9500
C15 C16 1.404(12)
C15' H15' 0.9500
C15' C16' 1.388(12)
C16 H16 0.9500
C16' H16' 0.9500
C17 H17 1.0000
C17 C18 1.426(13)
C17 C24 1.491(13)
C18 H18 1.0000
C18 C19 1.523(12)
C19 H19A 0.9900
C19 H19B 0.9900
C19 C20 1.510(14)
C20 H20A 0.9900
C20 H20B 0.9900
C20 C21 1.494(13)
C21 H21 1.0000
C21 C22 1.358(13)
C22 H22 1.0000
C22 C23 1.528(12)
C23 H23A 0.9900
C23 H23B 0.9900
C23 C24 1.524(14)
C24 H24A 0.9900
C24 H24B 0.9900

loop_
_geom_torsion_atom_site_label_1
_geom_torsion_atom_site_label_2
_geom_torsion_atom_site_label_3
_geom_torsion_atom_site_label_4
_geom_torsion
Rh1 P1 O1 C12 59.6(5)
Rh1 P1 O2 C12' -150.3(5)
Rh1 P1 C2 C1 -53.3(7)
Rh1 P1 C2 C3 125.7(6)
Rh1 C17 C18 C19 -106.6(8)
Rh1 C17 C24 C23 40.2(10)
Rh1 C18 C19 C20 8.9(11)
Rh1 C21 C22 C23 -102.0(8)
Rh1 C22 C23 C24 14.4(10)
P1 O1 C12 C11 81.4(7)
P1 O1 C12 C13 -101.3(7)
P1 O2 C12' C11' 65.8(9)
P1 O2 C12' C13' -117.7(7)
P1 C2 C3 C4 -178.0(6)
O1 P1 O2 C12' -28.4(6)
O1 P1 C2 C1 -177.3(6)
O1 P1 C2 C3 1.7(7)
O1 C12 C13 C14 -177.7(7)
O2 P1 O1 C12 -62.6(5)
O2 P1 C2 C1 79.0(6)
O2 P1 C2 C3 -102.0(7)
O2 C12' C13' C14' -174.3(7)
C1 C1' C2' C3' -169.4(8)
C1 C1' C9' C8' -10.9(12)
C1 C1' C9' C10' 168.6(7)
C1 C2 C3 C4 1.1(12)
C1 C9 C10 C4 1.3(10)
C1 C9 C10 C5 -179.8(7)
C1' C1 C2 P1 2.4(10)
C1' C1 C2 C3 -176.7(7)
C1' C1 C9 C8 -4.8(11)
C1' C1 C9 C10 175.7(7)
C1' C2' C3' C4' -0.2(14)
C1' C9' C10' C4' 1.6(12)
C1' C9' C10' C5' -177.9(8)
C2 P1 O1 C12 -170.9(5)
C2 P1 O2 C12' 73.5(7)
C2 C1 C1' C2' -82.6(10)
C2 C1 C1' C9' 106.9(9)
C2 C1 C9 C8 177.5(7)
C2 C1 C9 C10 -1.9(11)
C2 C3 C4 C10 -1.7(12)
C2' C1' C9' C8' 178.6(8)
C2' C1' C9' C10' -1.8(12)
C2' C3' C4' C10' -0.1(15)
C3 C4 C10 C5 -178.4(8)
C3 C4 C10 C9 0.6(11)
C3' C4' C10' C5' 178.8(9)
C3' C4' C10' C9' -0.7(14)
C5 C6 C7 C8 -0.9(13)
C5' C6' C7' C8' -0.5(15)
C6 C5 C10 C4 179.1(8)
C6 C5 C10 C9 0.2(12)
C6 C7 C8 C9 1.9(13)
C6' C5' C10' C4' 179.5(9)
C6' C5' C10' C9' -1.0(14)
C6' C7' C8' C9' 1.2(14)
C7 C8 C9 C1 178.8(7)
C7 C8 C9 C10 -1.8(12)
C7' C8' C9' C1' 177.7(8)
C7' C8' C9' C10' -1.8(12)
C8 C9 C10 C4 -178.2(7)
C8 C9 C10 C5 0.7(11)
C8' C9' C10' C4' -178.8(8)
C8' C9' C10' C5' 1.7(12)
C9 C1 C1' C2' 99.8(9)
C9 C1 C1' C9' -70.6(9)
C9 C1 C2 P1 179.8(5)
C9 C1 C2 C3 0.8(11)
C9' C1' C2' C3' 1.1(12)
C10 C5 C6 C7 -0.2(12)
C10' C5' C6' C7' 0.4(15)
C11 C11' C12' O2 -3.3(11)
C11 C11' C12' C13' -179.6(7)
C11 C11' C16' C15' 178.1(7)
C11 C12 C13 C14 -0.4(12)
C11' C11 C12 O1 -0.5(11)
C11' C11 C12 C13 -177.8(7)
C11' C11 C16 C15 178.3(7)
C11' C12' C13' C14' 2.1(12)
C12 C11 C11' C12' -46.6(11)
C12 C11 C11' C16' 135.8(8)
C12 C11 C16 C15 0.6(12)
C12 C13 C14 C15 0.2(13)
C12' C11' C16' C15' 0.3(11)
C12' C13' C14' C15' -0.7(12)
C13 C14 C15 C16 0.3(13)
C13' C14' C15' C16' -0.8(12)
C14 C15 C16 C11 -0.8(13)
C14' C15' C16' C11' 1.0(12)
C16 C11 C11' C12' 135.8(9)
C16 C11 C11' C16' -41.9(11)
C16 C11 C12 O1 177.3(7)
C16 C11 C12 C13 0.0(12)
C16' C11' C12' O2 174.5(7)
C16' C11' C12' C13' -1.9(11)
C17 C18 C19 C20 90.6(11)
C18 C17 C24 C23 -39.5(13)
C18 C19 C20 C21 -28.7(12)
C19 C20 C21 Rh1 33.1(9)
C19 C20 C21 C22 -50.0(12)
C20 C21 C22 Rh1 101.6(8)
C20 C21 C22 C23 -0.3(13)
C21 C22 C23 C24 94.2(10)
C22 C23 C24 C17 -36.2(12)
C24 C17 C18 Rh1 100.8(9)
C24 C17 C18 C19 -5.9(13)
